data_7155548
loop_
_publ_author_name
'Xiao, Yongsheng'
'Zhang, Bo'
'Zhang, Mei'
'Guo, Zhi Kai'
'Deng, Xin Zhao'
'Shi, Jing'
'Li, Wei'
'Jiao, Rui Hua'
'Tan, R.-X.'
'Ge, Hui Ming'

_publ_section_title
;
 Rifamorpholines A-E, Potential Antibiotics from a Locust-Associated
 Actinobacteria Amycolatopsis sp. Hca4
;
_journal_name_full 'Org. Biomol. Chem.'
_journal_paper_doi 10.1039/C7OB00614D
_journal_year 2017
_chemical_absolute_configuration rmad
_chemical_formula_moiety 'C37 H45 N O13'
_chemical_formula_sum 'C37 H45 N O13'
_chemical_formula_weight 711.74
_space_group_crystal_system monoclinic
_space_group_IT_number 4
_space_group_name_Hall 'P 2yb'
_space_group_name_H-M_alt 'P 1 21 1'
_symmetry_space_group_name_Hall 'P 2yb'
_symmetry_space_group_name_H-M 'P 1 21 1'
_atom_sites_solution_hydrogens mixed
_atom_sites_solution_primary direct
_audit_creation_date 2016-07-21
_audit_creation_method
;
Olex2 1.2
(compiled 2016.02.19 svn.r3266 for OlexSys, GUI svn.r5155)
;
_audit_update_record
;
2017-02-05 deposited with the CCDC.
2017-04-03 downloaded from the CCDC.
;
_cell_angle_alpha 90
_cell_angle_beta 114.7490(10)
_cell_angle_gamma 90
_cell_formula_units_Z 2
_cell_length_a 11.89730(10)
_cell_length_b 14.2852(2)
_cell_length_c 11.9193(2)
_cell_measurement_reflns_used 7878
_cell_measurement_temperature 130
_cell_measurement_theta_max 68.740
_cell_measurement_theta_min 4.08
_cell_volume 1839.68(5)
_computing_cell_refinement 'SAINT v7.68A (Bruker, 2009)'
_computing_data_reduction 'SAINT v7.68A (Bruker, 2009)'
_computing_molecular_graphics 'Olex2 (Dolomanov et al., 2009)'
_computing_publication_material 'Olex2 (Dolomanov et al., 2009)'
_computing_structure_refinement 'ShelXL (Sheldrick, 2015)'
_computing_structure_solution 'ShelXT (Sheldrick, 2015)'
_diffrn_ambient_temperature 130
_diffrn_measured_fraction_theta_full 0.972
_diffrn_measured_fraction_theta_max 0.959
_diffrn_measurement_device_type 'Bruker APEX-II CCD'
_diffrn_measurement_method '\f and \w scans'
_diffrn_radiation_monochromator graphite
_diffrn_radiation_type CuK\a
_diffrn_radiation_wavelength 1.54178
_diffrn_reflns_av_R_equivalents 0.0534
_diffrn_reflns_av_unetI/netI 0.0726
_diffrn_reflns_Laue_measured_fraction_full 0.972
_diffrn_reflns_Laue_measured_fraction_max 0.959
_diffrn_reflns_limit_h_max 14
_diffrn_reflns_limit_h_min -14
_diffrn_reflns_limit_k_max 17
_diffrn_reflns_limit_k_min -17
_diffrn_reflns_limit_l_max 14
_diffrn_reflns_limit_l_min -13
_diffrn_reflns_number 14217
_diffrn_reflns_point_group_measured_fraction_full 0.908
_diffrn_reflns_point_group_measured_fraction_max 0.888
_diffrn_reflns_theta_full 67.679
_diffrn_reflns_theta_max 69.173
_diffrn_reflns_theta_min 4.084
_diffrn_standards_number 0
_exptl_absorpt_coefficient_mu 0.813
_exptl_absorpt_correction_T_max 0.7532
_exptl_absorpt_correction_T_min 0.4837
_exptl_absorpt_correction_type multi-scan
_exptl_absorpt_process_details
;
SADABS-2008/1 (Bruker,2008) was used for absorption correction.
wR2(int) was 0.1280 before and 0.0845 after correction.
The Ratio of minimum to maximum transmission is 0.6422.
The \l/2 correction factor is 0.0015.
;
_exptl_crystal_colour orange
_exptl_crystal_density_diffrn 1.285
_exptl_crystal_description block
_exptl_crystal_F_000 756
_exptl_crystal_size_max 0.12
_exptl_crystal_size_mid 0.1
_exptl_crystal_size_min 0.08
_refine_diff_density_max 0.293
_refine_diff_density_min -0.261
_refine_diff_density_rms 0.060
_refine_ls_abs_structure_details
;
 Flack x determined using 2473 quotients [(I+)-(I-)]/[(I+)+(I-)]
 (Parsons, Flack and Wagner, Acta Cryst. B69 (2013) 249-259).
;
_refine_ls_abs_structure_Flack -0.03(9)
_refine_ls_extinction_method none
_refine_ls_goodness_of_fit_ref 1.036
_refine_ls_hydrogen_treatment constr
_refine_ls_matrix_type full
_refine_ls_number_parameters 471
_refine_ls_number_reflns 6138
_refine_ls_number_restraints 1
_refine_ls_restrained_S_all 1.036
_refine_ls_R_factor_all 0.0460
_refine_ls_R_factor_gt 0.0451
_refine_ls_shift/su_max 0.004
_refine_ls_shift/su_mean 0.000
_refine_ls_structure_factor_coef Fsqd
_refine_ls_weighting_details 'w=1/[\s^2^(Fo^2^)+(0.0756P)^2^+0.1009P] where P=(Fo^2^+2Fc^2^)/3'
_refine_ls_weighting_scheme calc
_refine_ls_wR_factor_gt 0.1188
_refine_ls_wR_factor_ref 0.1201
_reflns_Friedel_coverage 0.775
_reflns_Friedel_fraction_full 0.837
_reflns_Friedel_fraction_max 0.811
_reflns_number_gt 5947
_reflns_number_total 6138
_reflns_threshold_expression 'I > 2\s(I)'
_cod_data_source_file c7ob00614d2.cif
_cod_data_source_block cu_dm16476_0m
_cod_database_code 7155548
_shelx_space_group_comment
;
The symmetry employed for this shelxl refinement is uniquely defined
by the following loop, which should always be used as a source of
symmetry information in preference to the above space-group names.
They are only intended as comments.
;
_olex2_refinement_description
;
1. Fixed Uiso
 At 1.2 times of:
  All C(H) groups, H11 of O11, H7 of O7, H8 of O8, All N(H) groups
 At 1.5 times of:
  All C(H,H,H) groups, H13 of O13, H12 of O12
2.a Riding coordinates:
 O7(H7), O8(H8), O11(H11), N1(H1)
2.b Ternary CH refined with riding coordinates:
 C3(H3), C4(H4), C5(H5), C28(H28), C29(H29), C30(H30), C31(H31)
2.c Aromatic/amide H refined with riding coordinates:
 C7(H7A), C8(H8A), C24(H24), C25(H25), C26(H26)
2.d Idealised Me refined as rotating group:
 C2(H2A,H2B,H2C), C6(H6A,H6B,H6C), C23(H23A,H23B,H23C), C32(H32A,H32B,H32C),
 C33(H33A,H33B,H33C), C34(H34A,H34B,H34C), C35(H35A,H35B,H35C), C36(H36A,H36B,
 H36C), C37(H37A,H37B,H37C)
2.e Idealised tetrahedral OH refined as rotating group:
 O12(H12), O13(H13)
;
_shelx_shelxl_version_number 2014/7
_olex2_submission_special_instructions 'No special instructions were received'

loop_
_space_group_symop_operation_xyz
'x, y, z'
'-x, y+1/2, -z'

loop_
_atom_site_label
_atom_site_type_symbol
_atom_site_fract_x
_atom_site_fract_y
_atom_site_fract_z
_atom_site_U_iso_or_equiv
_atom_site_adp_type
_atom_site_occupancy
_atom_site_site_symmetry_order
_atom_site_calc_flag
_atom_site_refinement_flags_posn
O1 O 0.19872(17) 0.13972(13) 0.14443(18) 0.0196(4) Uani 1 1 d .
O2 O 0.02434(17) 0.05393(15) 0.0838(2) 0.0244(4) Uani 1 1 d .
O3 O 0.2641(2) 0.0108(2) 0.4002(2) 0.0406(6) Uani 1 1 d .
O4 O 0.54607(18) 0.23358(17) 0.6724(2) 0.0299(5) Uani 1 1 d .
O5 O 0.6916(2) 0.11203(18) 0.7296(2) 0.0312(5) Uani 1 1 d .
O6 O 0.6645(3) 0.28480(17) 0.5075(3) 0.0400(6) Uani 1 1 d .
O7 O 0.7590(3) 0.23319(16) 0.3568(3) 0.0459(7) Uani 1 1 d .
H7 H 0.7292 0.2513 0.4038 0.055 Uiso 1 1 d R
O8 O 0.8338(3) 0.14582(17) 0.1984(3) 0.0427(7) Uani 1 1 d .
H8 H 0.7962 0.1956 0.1869 0.051 Uiso 1 1 d R
O9 O 0.9415(2) -0.16848(16) 0.1399(2) 0.0324(5) Uani 1 1 d .
O10 O 0.87963(17) -0.14264(13) 0.40138(18) 0.0207(4) Uani 1 1 d .
O11 O 0.82575(19) -0.15668(15) 0.5904(2) 0.0260(4) Uani 1 1 d .
H11 H 0.8478 -0.1724 0.5365 0.031 Uiso 1 1 d R
O12 O 0.25744(18) -0.18821(14) -0.09912(19) 0.0229(4) Uani 1 1 d .
H12 H 0.2127 -0.1681 -0.0655 0.034 Uiso 1 1 calc GR
O13 O 0.13420(18) -0.06874(14) -0.02337(19) 0.0210(4) Uani 1 1 d .
H13 H 0.0909 -0.0483 0.0117 0.032 Uiso 1 1 calc GR
N1 N 0.9006(2) -0.03695(18) 0.2229(2) 0.0231(5) Uani 1 1 d .
H1 H 0.9278 -0.0011 0.1819 0.028 Uiso 1 1 d R
C1 C 0.0764(2) 0.1294(2) 0.1042(2) 0.0195(5) Uani 1 1 d .
C2 C 0.0131(3) 0.2220(2) 0.0882(3) 0.0285(6) Uani 1 1 d .
H2A H 0.0394 0.2527 0.1687 0.043 Uiso 1 1 calc GR
H2B H -0.0768 0.2126 0.0521 0.043 Uiso 1 1 calc GR
H2C H 0.0351 0.2615 0.0331 0.043 Uiso 1 1 calc GR
C3 C 0.2764(2) 0.05543(19) 0.1753(3) 0.0179(5) Uani 1 1 d .
H3 H 0.2268 0.0014 0.1834 0.022 Uiso 1 1 calc R
C4 C 0.3836(2) 0.0743(2) 0.3015(3) 0.0202(6) Uani 1 1 d .
H4 H 0.4286 0.1316 0.2946 0.024 Uiso 1 1 calc R
C5 C 0.3300(2) 0.0932(2) 0.3970(3) 0.0236(6) Uani 1 1 d .
H5 H 0.2708 0.1469 0.3680 0.028 Uiso 1 1 calc R
C6 C 0.1948(4) 0.0190(5) 0.4706(4) 0.0714(18) Uani 1 1 d .
H6A H 0.2511 0.0260 0.5580 0.107 Uiso 1 1 calc GR
H6B H 0.1441 -0.0372 0.4596 0.107 Uiso 1 1 calc GR
H6C H 0.1410 0.0741 0.4432 0.107 Uiso 1 1 calc GR
C7 C 0.4307(3) 0.1162(2) 0.5220(3) 0.0251(6) Uani 1 1 d .
H7A H 0.4820 0.0674 0.5713 0.030 Uiso 1 1 calc R
C8 C 0.4491(2) 0.2028(2) 0.5642(3) 0.0266(6) Uani 1 1 d .
H8A H 0.3907 0.2485 0.5164 0.032 Uiso 1 1 calc R
C9 C 0.6664(3) 0.2090(2) 0.6906(3) 0.0295(7) Uani 1 1 d .
C10 C 0.7336(2) 0.0683(2) 0.6525(3) 0.0243(6) Uani 1 1 d .
C11 C 0.7376(3) 0.1250(2) 0.5600(3) 0.0215(6) Uani 1 1 d .
C12 C 0.6884(3) 0.2139(2) 0.5721(3) 0.0271(6) Uani 1 1 d .
C13 C 0.7765(2) 0.08710(19) 0.4700(3) 0.0186(5) Uani 1 1 d .
C14 C 0.7845(3) 0.1404(2) 0.3750(3) 0.0272(6) Uani 1 1 d .
C15 C 0.8230(3) 0.0988(2) 0.2909(3) 0.0255(6) Uani 1 1 d .
C16 C 0.8560(2) 0.0041(2) 0.3034(3) 0.0208(6) Uani 1 1 d .
C17 C 0.9020(2) -0.1311(2) 0.2078(3) 0.0225(6) Uani 1 1 d .
C18 C 0.8434(3) -0.1873(2) 0.2794(3) 0.0221(6) Uani 1 1 d .
C19 C 0.8463(2) -0.04917(19) 0.3946(3) 0.0179(5) Uani 1 1 d .
C20 C 0.8074(2) -0.01033(19) 0.4813(3) 0.0172(5) Uani 1 1 d .
C21 C 0.7989(2) -0.0642(2) 0.5790(3) 0.0210(6) Uani 1 1 d .
C22 C 0.7647(3) -0.0262(2) 0.6673(3) 0.0268(6) Uani 1 1 d .
C23 C 0.7637(4) -0.0821(3) 0.7728(4) 0.0470(10) Uani 1 1 d .
H23A H 0.8478 -0.1036 0.8248 0.071 Uiso 1 1 calc GR
H23B H 0.7091 -0.1363 0.7409 0.071 Uiso 1 1 calc GR
H23C H 0.7336 -0.0430 0.8221 0.071 Uiso 1 1 calc GR
C24 C 0.7037(3) -0.1879(2) 0.2109(3) 0.0234(6) Uani 1 1 d .
H24 H 0.6581 -0.2220 0.2463 0.028 Uiso 1 1 calc R
C25 C 0.6399(3) -0.1437(2) 0.1039(3) 0.0252(6) Uani 1 1 d .
H25 H 0.6855 -0.1077 0.0701 0.030 Uiso 1 1 calc R
C26 C 0.5059(3) -0.1466(2) 0.0353(3) 0.0250(6) Uani 1 1 d .
H26 H 0.4602 -0.1844 0.0670 0.030 Uiso 1 1 calc R
C27 C 0.4428(3) -0.0995(2) -0.0696(3) 0.0242(6) Uani 1 1 d .
C28 C 0.3045(3) -0.1110(2) -0.1428(3) 0.0211(6) Uani 1 1 d .
H28 H 0.2933 -0.1291 -0.2279 0.025 Uiso 1 1 calc R
C29 C 0.2246(2) -0.0223(2) -0.1600(2) 0.0187(5) Uani 1 1 d .
H29 H 0.2678 0.0308 -0.1802 0.022 Uiso 1 1 calc R
C30 C 0.1992(2) 0.00757(19) -0.0482(2) 0.0176(5) Uani 1 1 d .
H30 H 0.1422 0.0627 -0.0738 0.021 Uiso 1 1 calc R
C31 C 0.3143(2) 0.03511(19) 0.0690(3) 0.0195(5) Uani 1 1 d .
H31 H 0.3715 -0.0199 0.0937 0.023 Uiso 1 1 calc R
C32 C 0.3838(3) 0.1171(2) 0.0465(3) 0.0339(8) Uani 1 1 d .
H32A H 0.3277 0.1707 0.0156 0.051 Uiso 1 1 calc GR
H32B H 0.4149 0.0992 -0.0147 0.051 Uiso 1 1 calc GR
H32C H 0.4534 0.1343 0.1241 0.051 Uiso 1 1 calc GR
C33 C 0.0994(2) -0.0372(2) -0.2718(3) 0.0242(6) Uani 1 1 d .
H33A H 0.0564 -0.0906 -0.2559 0.036 Uiso 1 1 calc GR
H33B H 0.1137 -0.0496 -0.3457 0.036 Uiso 1 1 calc GR
H33C H 0.0485 0.0192 -0.2850 0.036 Uiso 1 1 calc GR
C34 C 0.5015(3) -0.0392(3) -0.1342(4) 0.0395(8) Uani 1 1 d .
H34A H 0.5798 -0.0137 -0.0733 0.059 Uiso 1 1 calc GR
H34B H 0.4455 0.0124 -0.1766 0.059 Uiso 1 1 calc GR
H34C H 0.5173 -0.0770 -0.1947 0.059 Uiso 1 1 calc GR
C35 C 0.8969(3) -0.2846(2) 0.3085(3) 0.0328(7) Uani 1 1 d .
H35A H 0.9856 -0.2807 0.3623 0.049 Uiso 1 1 calc GR
H35B H 0.8850 -0.3166 0.2316 0.049 Uiso 1 1 calc GR
H35C H 0.8551 -0.3197 0.3505 0.049 Uiso 1 1 calc GR
C36 C 0.7545(3) 0.2727(4) 0.7897(4) 0.0505(11) Uani 1 1 d .
H36A H 0.7393 0.3378 0.7612 0.076 Uiso 1 1 calc GR
H36B H 0.8399 0.2556 0.8070 0.076 Uiso 1 1 calc GR
H36C H 0.7412 0.2660 0.8651 0.076 Uiso 1 1 calc GR
C37 C 0.4743(3) -0.0080(2) 0.3390(3) 0.0326(7) Uani 1 1 d .
H37A H 0.5393 0.0031 0.4219 0.049 Uiso 1 1 calc GR
H37B H 0.5117 -0.0139 0.2801 0.049 Uiso 1 1 calc GR
H37C H 0.4299 -0.0658 0.3390 0.049 Uiso 1 1 calc GR

loop_
_atom_site_aniso_label
_atom_site_aniso_U_11
_atom_site_aniso_U_22
_atom_site_aniso_U_33
_atom_site_aniso_U_23
_atom_site_aniso_U_13
_atom_site_aniso_U_12
O1 0.0164(9) 0.0190(9) 0.0228(10) 0.0002(7) 0.0076(8) 0.0005(7)
O2 0.0180(9) 0.0294(11) 0.0292(11) -0.0020(8) 0.0134(8) -0.0026(8)
O3 0.0356(12) 0.0616(17) 0.0276(13) -0.0054(11) 0.0161(11) -0.0226(12)
O4 0.0172(9) 0.0440(13) 0.0263(11) -0.0154(10) 0.0070(8) 0.0068(9)
O5 0.0232(10) 0.0504(15) 0.0194(11) -0.0039(9) 0.0084(9) 0.0129(10)
O6 0.0512(14) 0.0237(12) 0.0575(17) -0.0042(11) 0.0350(14) 0.0078(10)
O7 0.0799(19) 0.0172(11) 0.0687(19) 0.0082(11) 0.0587(17) 0.0140(11)
O8 0.0716(18) 0.0246(11) 0.0602(17) 0.0150(11) 0.0556(16) 0.0160(11)
O9 0.0315(11) 0.0366(12) 0.0350(13) -0.0094(10) 0.0197(10) 0.0055(9)
O10 0.0207(9) 0.0172(9) 0.0239(10) -0.0018(8) 0.0091(8) 0.0038(7)
O11 0.0259(10) 0.0245(10) 0.0311(11) 0.0068(9) 0.0152(9) 0.0061(8)
O12 0.0218(9) 0.0215(9) 0.0282(11) -0.0012(8) 0.0131(8) -0.0014(8)
O13 0.0206(9) 0.0231(9) 0.0243(10) -0.0036(8) 0.0142(8) -0.0069(7)
N1 0.0239(11) 0.0230(12) 0.0303(13) -0.0019(10) 0.0192(10) 0.0025(9)
C1 0.0170(12) 0.0258(14) 0.0177(14) 0.0024(11) 0.0092(11) 0.0027(10)
C2 0.0273(13) 0.0287(15) 0.0365(17) 0.0094(13) 0.0203(13) 0.0109(12)
C3 0.0133(11) 0.0194(13) 0.0203(14) -0.0005(10) 0.0063(10) 0.0022(10)
C4 0.0146(11) 0.0264(14) 0.0186(14) -0.0036(11) 0.0059(11) -0.0007(10)
C5 0.0161(12) 0.0345(15) 0.0187(15) -0.0047(12) 0.0059(11) -0.0011(11)
C6 0.048(2) 0.140(5) 0.036(2) -0.022(3) 0.027(2) -0.044(3)
C7 0.0181(12) 0.0360(17) 0.0182(15) -0.0020(12) 0.0047(11) 0.0017(11)
C8 0.0176(12) 0.0392(17) 0.0211(15) -0.0087(12) 0.0061(11) 0.0051(11)
C9 0.0175(12) 0.0393(17) 0.0299(17) -0.0145(13) 0.0081(12) 0.0026(12)
C10 0.0162(12) 0.0373(16) 0.0181(14) -0.0050(12) 0.0060(11) 0.0058(11)
C11 0.0169(12) 0.0235(14) 0.0246(15) -0.0073(11) 0.0091(11) 0.0001(10)
C12 0.0207(12) 0.0271(15) 0.0342(18) -0.0121(13) 0.0122(12) -0.0012(11)
C13 0.0169(11) 0.0194(13) 0.0218(14) -0.0042(11) 0.0104(11) 0.0005(10)
C14 0.0354(15) 0.0160(13) 0.0395(18) -0.0013(12) 0.0249(14) 0.0025(11)
C15 0.0348(15) 0.0175(13) 0.0356(17) 0.0030(12) 0.0259(14) 0.0034(11)
C16 0.0205(12) 0.0193(13) 0.0286(16) -0.0023(11) 0.0161(11) 0.0007(10)
C17 0.0163(12) 0.0251(14) 0.0266(15) -0.0053(12) 0.0095(11) 0.0039(10)
C18 0.0212(13) 0.0192(13) 0.0262(15) -0.0079(11) 0.0103(12) 0.0007(10)
C19 0.0156(11) 0.0155(12) 0.0230(14) -0.0034(10) 0.0084(10) 0.0008(10)
C20 0.0109(10) 0.0205(13) 0.0202(14) -0.0022(10) 0.0064(9) -0.0004(9)
C21 0.0133(11) 0.0244(13) 0.0236(15) 0.0014(11) 0.0062(10) 0.0016(10)
C22 0.0195(12) 0.0392(17) 0.0229(16) 0.0052(13) 0.0101(11) 0.0093(12)
C23 0.057(2) 0.059(3) 0.041(2) 0.0232(18) 0.0357(19) 0.031(2)
C24 0.0199(13) 0.0208(13) 0.0296(16) -0.0063(11) 0.0105(12) -0.0013(10)
C25 0.0214(13) 0.0247(14) 0.0315(16) -0.0056(12) 0.0131(12) 0.0007(11)
C26 0.0201(13) 0.0277(14) 0.0298(16) -0.0076(12) 0.0129(12) 0.0002(11)
C27 0.0176(13) 0.0284(14) 0.0304(16) -0.0036(12) 0.0139(12) 0.0005(11)
C28 0.0183(13) 0.0238(14) 0.0235(14) -0.0023(11) 0.0110(11) -0.0036(10)
C29 0.0156(12) 0.0245(13) 0.0154(13) 0.0001(10) 0.0060(10) -0.0037(10)
C30 0.0147(11) 0.0183(12) 0.0198(14) -0.0004(10) 0.0074(10) -0.0028(9)
C31 0.0145(11) 0.0238(13) 0.0211(14) -0.0043(11) 0.0083(11) -0.0026(10)
C32 0.0321(16) 0.0425(19) 0.0323(18) -0.0128(14) 0.0187(14) -0.0210(14)
C33 0.0200(13) 0.0317(15) 0.0175(14) -0.0011(11) 0.0045(11) -0.0061(11)
C34 0.0216(14) 0.055(2) 0.050(2) 0.0089(18) 0.0226(14) -0.0011(15)
C35 0.0361(16) 0.0203(14) 0.0418(19) -0.0055(13) 0.0159(15) 0.0076(13)
C36 0.0222(15) 0.073(3) 0.046(2) -0.038(2) 0.0048(15) 0.0000(16)
C37 0.0202(13) 0.0391(18) 0.0278(17) -0.0086(13) -0.0006(12) 0.0091(12)

loop_
_atom_type_symbol
_atom_type_description
_atom_type_scat_dispersion_real
_atom_type_scat_dispersion_imag
_atom_type_scat_source
C C 0.0180 0.0090 'International Tables Vol C Tables 4.2.6.8 and 6.1.1.4'
H H 0.0000 0.0000 'International Tables Vol C Tables 4.2.6.8 and 6.1.1.4'
N N 0.0310 0.0180 'International Tables Vol C Tables 4.2.6.8 and 6.1.1.4'
O O 0.0490 0.0320 'International Tables Vol C Tables 4.2.6.8 and 6.1.1.4'

loop_
_geom_angle_atom_site_label_1
_geom_angle_atom_site_label_2
_geom_angle_atom_site_label_3
_geom_angle
C1 O1 C3 118.4(2)
C6 O3 C5 114.4(3)
C8 O4 C9 117.4(2)
C10 O5 C9 107.7(2)
C14 O7 H7 109.4
C15 O8 H8 109.8
C19 O10 C18 113.6(2)
C21 O11 H11 109.2
C28 O12 H12 109.5
C30 O13 H13 109.5
C16 N1 H1 118.7
C17 N1 H1 119.1
C17 N1 C16 122.2(2)
O1 C1 C2 111.2(2)
O2 C1 O1 123.8(3)
O2 C1 C2 124.9(2)
C1 C2 H2A 109.5
C1 C2 H2B 109.5
C1 C2 H2C 109.5
H2A C2 H2B 109.5
H2A C2 H2C 109.5
H2B C2 H2C 109.5
O1 C3 H3 108.8
O1 C3 C4 106.2(2)
O1 C3 C31 108.6(2)
C4 C3 H3 108.8
C4 C3 C31 115.5(2)
C31 C3 H3 108.8
C3 C4 H4 108.5
C3 C4 C5 108.8(2)
C5 C4 H4 108.5
C37 C4 C3 110.3(2)
C37 C4 H4 108.5
C37 C4 C5 112.2(3)
O3 C5 C4 106.1(2)
O3 C5 H5 109.2
O3 C5 C7 111.9(2)
C4 C5 H5 109.2
C7 C5 C4 111.3(2)
C7 C5 H5 109.2
O3 C6 H6A 109.5
O3 C6 H6B 109.5
O3 C6 H6C 109.5
H6A C6 H6B 109.5
H6A C6 H6C 109.5
H6B C6 H6C 109.5
C5 C7 H7A 119.4
C8 C7 C5 121.2(3)
C8 C7 H7A 119.4
O4 C8 H8A 116.9
C7 C8 O4 126.2(3)
C7 C8 H8A 116.9
O4 C9 O5 110.4(3)
O4 C9 C12 113.7(3)
O4 C9 C36 107.4(2)
O5 C9 C12 104.2(2)
O5 C9 C36 110.0(3)
C36 C9 C12 111.1(3)
O5 C10 C11 114.3(3)
O5 C10 C22 120.7(3)
C11 C10 C22 124.9(3)
C10 C11 C12 106.7(2)
C10 C11 C13 120.1(3)
C12 C11 C13 133.0(3)
O6 C12 C9 121.8(3)
O6 C12 C11 131.6(3)
C11 C12 C9 106.6(3)
C14 C13 C11 123.3(3)
C14 C13 C20 120.2(2)
C20 C13 C11 116.5(2)
O7 C14 C13 125.0(3)
O7 C14 C15 114.9(3)
C15 C14 C13 120.1(3)
O8 C15 C14 123.3(3)
O8 C15 C16 116.9(3)
C14 C15 C16 119.8(3)
C15 C16 N1 120.0(3)
C19 C16 N1 119.5(2)
C19 C16 C15 120.5(2)
O9 C17 N1 123.6(3)
O9 C17 C18 122.2(3)
N1 C17 C18 114.2(2)
O10 C18 C17 108.0(2)
O10 C18 C24 109.6(2)
O10 C18 C35 104.5(2)
C24 C18 C17 110.7(2)
C35 C18 C17 111.3(2)
C35 C18 C24 112.4(2)
O10 C19 C20 120.7(2)
C16 C19 O10 117.6(2)
C16 C19 C20 121.7(2)
C13 C20 C21 119.7(2)
C19 C20 C13 117.6(2)
C19 C20 C21 122.7(2)
O11 C21 C20 120.8(2)
O11 C21 C22 115.9(3)
C22 C21 C20 123.3(3)
C10 C22 C23 122.0(3)
C21 C22 C10 115.5(3)
C21 C22 C23 122.5(3)
C22 C23 H23A 109.5
C22 C23 H23B 109.5
C22 C23 H23C 109.5
H23A C23 H23B 109.5
H23A C23 H23C 109.5
H23B C23 H23C 109.5
C18 C24 H24 117.7
C25 C24 C18 124.6(3)
C25 C24 H24 117.7
C24 C25 H25 117.5
C24 C25 C26 124.9(3)
C26 C25 H25 117.5
C25 C26 H26 117.8
C27 C26 C25 124.3(3)
C27 C26 H26 117.8
C26 C27 C28 122.2(3)
C26 C27 C34 124.4(3)
C34 C27 C28 113.1(3)
O12 C28 C27 111.7(2)
O12 C28 H28 105.3
O12 C28 C29 111.6(2)
C27 C28 H28 105.3
C27 C28 C29 116.5(2)
C29 C28 H28 105.3
C28 C29 H29 107.7
C30 C29 C28 116.3(2)
C30 C29 H29 107.7
C33 C29 C28 108.6(2)
C33 C29 H29 107.7
C33 C29 C30 108.5(2)
O13 C30 C29 106.6(2)
O13 C30 H30 107.8
O13 C30 C31 110.9(2)
C29 C30 H30 107.8
C31 C30 C29 115.6(2)
C31 C30 H30 107.8
C3 C31 C30 109.8(2)
C3 C31 H31 107.7
C30 C31 H31 107.7
C32 C31 C3 111.6(2)
C32 C31 C30 112.2(2)
C32 C31 H31 107.7
C31 C32 H32A 109.5
C31 C32 H32B 109.5
C31 C32 H32C 109.5
H32A C32 H32B 109.5
H32A C32 H32C 109.5
H32B C32 H32C 109.5
C29 C33 H33A 109.5
C29 C33 H33B 109.5
C29 C33 H33C 109.5
H33A C33 H33B 109.5
H33A C33 H33C 109.5
H33B C33 H33C 109.5
C27 C34 H34A 109.5
C27 C34 H34B 109.5
C27 C34 H34C 109.5
H34A C34 H34B 109.5
H34A C34 H34C 109.5
H34B C34 H34C 109.5
C18 C35 H35A 109.5
C18 C35 H35B 109.5
C18 C35 H35C 109.5
H35A C35 H35B 109.5
H35A C35 H35C 109.5
H35B C35 H35C 109.5
C9 C36 H36A 109.5
C9 C36 H36B 109.5
C9 C36 H36C 109.5
H36A C36 H36B 109.5
H36A C36 H36C 109.5
H36B C36 H36C 109.5
C4 C37 H37A 109.5
C4 C37 H37B 109.5
C4 C37 H37C 109.5
H37A C37 H37B 109.5
H37A C37 H37C 109.5
H37B C37 H37C 109.5

loop_
_geom_bond_atom_site_label_1
_geom_bond_atom_site_label_2
_geom_bond_distance
O1 C1 1.336(3)
O1 C3 1.468(3)
O2 C1 1.216(4)
O3 C5 1.424(4)
O3 C6 1.406(4)
O4 C8 1.393(4)
O4 C9 1.400(3)
O5 C9 1.452(4)
O5 C10 1.367(3)
O6 C12 1.231(4)
O7 H7 0.8200
O7 C14 1.357(4)
O8 H8 0.8200
O8 C15 1.342(4)
O9 C17 1.216(4)
O10 C18 1.477(4)
O10 C19 1.386(3)
O11 H11 0.8200
O11 C21 1.353(4)
O12 H12 0.8400
O12 C28 1.430(3)
O13 H13 0.8400
O13 C30 1.437(3)
N1 H1 0.8600
N1 C16 1.404(3)
N1 C17 1.359(4)
C1 C2 1.495(4)
C2 H2A 0.9800
C2 H2B 0.9800
C2 H2C 0.9800
C3 H3 1.0000
C3 C4 1.535(4)
C3 C31 1.539(3)
C4 H4 1.0000
C4 C5 1.544(3)
C4 C37 1.530(4)
C5 H5 1.0000
C5 C7 1.506(4)
C6 H6A 0.9800
C6 H6B 0.9800
C6 H6C 0.9800
C7 H7A 0.9500
C7 C8 1.319(5)
C8 H8A 0.9500
C9 C12 1.542(4)
C9 C36 1.512(5)
C10 C11 1.386(4)
C10 C22 1.391(5)
C11 C12 1.431(4)
C11 C13 1.439(4)
C13 C14 1.401(4)
C13 C20 1.431(4)
C14 C15 1.397(4)
C15 C16 1.399(4)
C16 C19 1.371(4)
C17 C18 1.535(4)
C18 C24 1.514(4)
C18 C35 1.508(4)
C19 C20 1.410(4)
C20 C21 1.434(4)
C21 C22 1.388(4)
C22 C23 1.495(4)
C23 H23A 0.9800
C23 H23B 0.9800
C23 H23C 0.9800
C24 H24 0.9500
C24 C25 1.338(5)
C25 H25 0.9500
C25 C26 1.456(4)
C26 H26 0.9500
C26 C27 1.339(5)
C27 C28 1.515(4)
C27 C34 1.508(4)
C28 H28 1.0000
C28 C29 1.546(4)
C29 H29 1.0000
C29 C30 1.545(3)
C29 C33 1.542(4)
C30 H30 1.0000
C30 C31 1.543(4)
C31 H31 1.0000
C31 C32 1.521(4)
C32 H32A 0.9800
C32 H32B 0.9800
C32 H32C 0.9800
C33 H33A 0.9800
C33 H33B 0.9800
C33 H33C 0.9800
C34 H34A 0.9800
C34 H34B 0.9800
C34 H34C 0.9800
C35 H35A 0.9800
C35 H35B 0.9800
C35 H35C 0.9800
C36 H36A 0.9800
C36 H36B 0.9800
C36 H36C 0.9800
C37 H37A 0.9800
C37 H37B 0.9800
C37 H37C 0.9800

loop_
_geom_hbond_atom_site_label_D
_geom_hbond_atom_site_label_H
_geom_hbond_atom_site_label_A
_geom_hbond_distance_DH
_geom_hbond_distance_HA
_geom_hbond_distance_DA
_geom_hbond_angle_DHA
_geom_hbond_site_symmetry_A
O7 H7 O6 0.82 1.77 2.593(3) 177.2 .
O8 H8 O12 0.82 1.92 2.669(3) 150.8 2_655
O11 H11 O10 0.82 1.85 2.596(3) 150.1 .
O13 H13 O2 0.84 2.02 2.794(3) 153.6 .

loop_
_geom_torsion_atom_site_label_1
_geom_torsion_atom_site_label_2
_geom_torsion_atom_site_label_3
_geom_torsion_atom_site_label_4
_geom_torsion
O1 C3 C4 C5 59.6(3)
O1 C3 C4 C37 -177.0(2)
O1 C3 C31 C30 -66.7(3)
O1 C3 C31 C32 58.4(3)
O3 C5 C7 C8 -136.7(3)
O4 C9 C12 O6 53.0(4)
O4 C9 C12 C11 -127.0(3)
O5 C9 C12 O6 173.4(3)
O5 C9 C12 C11 -6.7(3)
O5 C10 C11 C12 -2.9(3)
O5 C10 C11 C13 -178.1(2)
O5 C10 C22 C21 176.2(3)
O5 C10 C22 C23 -5.1(5)
O7 C14 C15 O8 -0.3(5)
O7 C14 C15 C16 177.8(3)
O8 C15 C16 N1 1.4(4)
O8 C15 C16 C19 -179.3(3)
O9 C17 C18 O10 143.3(3)
O9 C17 C18 C24 -96.7(3)
O9 C17 C18 C35 29.2(4)
O10 C18 C24 C25 117.6(3)
O10 C19 C20 C13 178.9(2)
O10 C19 C20 C21 -0.7(4)
O11 C21 C22 C10 -178.1(2)
O11 C21 C22 C23 3.1(4)
O12 C28 C29 C30 52.0(3)
O12 C28 C29 C33 -70.6(3)
O13 C30 C31 C3 -54.1(3)
O13 C30 C31 C32 -178.8(2)
N1 C16 C19 O10 -1.1(4)
N1 C16 C19 C20 177.1(2)
N1 C17 C18 O10 -39.5(3)
N1 C17 C18 C24 80.6(3)
N1 C17 C18 C35 -153.6(3)
C1 O1 C3 C4 -132.6(2)
C1 O1 C3 C31 102.6(2)
C3 O1 C1 O2 -5.1(4)
C3 O1 C1 C2 174.9(2)
C3 C4 C5 O3 60.4(3)
C3 C4 C5 C7 -177.7(2)
C4 C3 C31 C30 174.2(2)
C4 C3 C31 C32 -60.7(3)
C4 C5 C7 C8 104.8(3)
C5 C7 C8 O4 -173.5(2)
C6 O3 C5 C4 -172.1(3)
C6 O3 C5 C7 66.3(4)
C8 O4 C9 O5 -77.1(3)
C8 O4 C9 C12 39.6(4)
C8 O4 C9 C36 163.0(3)
C9 O4 C8 C7 50.8(4)
C9 O5 C10 C11 -1.6(3)
C9 O5 C10 C22 -179.6(3)
C10 O5 C9 O4 127.5(2)
C10 O5 C9 C12 5.0(3)
C10 O5 C9 C36 -114.2(3)
C10 C11 C12 O6 -174.2(3)
C10 C11 C12 C9 5.9(3)
C10 C11 C13 C14 -179.1(3)
C10 C11 C13 C20 1.1(4)
C11 C10 C22 C21 -1.6(4)
C11 C10 C22 C23 177.1(3)
C11 C13 C14 O7 1.0(5)
C11 C13 C14 C15 -180.0(3)
C11 C13 C20 C19 -179.7(2)
C11 C13 C20 C21 -0.2(4)
C12 C11 C13 C14 7.3(5)
C12 C11 C13 C20 -172.6(3)
C13 C11 C12 O6 0.1(6)
C13 C11 C12 C9 -179.9(3)
C13 C14 C15 O8 -179.4(3)
C13 C14 C15 C16 -1.4(5)
C13 C20 C21 O11 179.0(2)
C13 C20 C21 C22 -1.7(4)
C14 C13 C20 C19 0.4(4)
C14 C13 C20 C21 180.0(3)
C14 C15 C16 N1 -176.8(3)
C14 C15 C16 C19 2.6(5)
C15 C16 C19 O10 179.5(3)
C15 C16 C19 C20 -2.3(4)
C16 N1 C17 O9 -179.1(3)
C16 N1 C17 C18 3.7(4)
C16 C19 C20 C13 0.8(4)
C16 C19 C20 C21 -178.7(2)
C17 N1 C16 C15 -161.7(3)
C17 N1 C16 C19 19.0(4)
C17 C18 C24 C25 -1.4(4)
C18 O10 C19 C16 -38.0(3)
C18 O10 C19 C20 143.8(2)
C18 C24 C25 C26 177.8(3)
C19 O10 C18 C17 57.1(3)
C19 O10 C18 C24 -63.6(3)
C19 O10 C18 C35 175.7(2)
C19 C20 C21 O11 -1.5(4)
C19 C20 C21 C22 177.8(3)
C20 C13 C14 O7 -179.1(3)
C20 C13 C14 C15 -0.1(5)
C20 C21 C22 C10 2.6(4)
C20 C21 C22 C23 -176.2(3)
C22 C10 C11 C12 175.0(3)
C22 C10 C11 C13 -0.2(4)
C24 C25 C26 C27 177.6(3)
C25 C26 C27 C28 174.9(3)
C25 C26 C27 C34 2.2(5)
C26 C27 C28 O12 -10.5(4)
C26 C27 C28 C29 119.4(3)
C27 C28 C29 C30 -78.0(3)
C27 C28 C29 C33 159.4(2)
C28 C29 C30 O13 -60.6(3)
C28 C29 C30 C31 63.1(3)
C29 C30 C31 C3 -175.5(2)
C29 C30 C31 C32 59.8(3)
C31 C3 C4 C5 -180.0(2)
C31 C3 C4 C37 -56.5(3)
C33 C29 C30 O13 62.1(3)
C33 C29 C30 C31 -174.2(2)
C34 C27 C28 O12 163.0(3)
C34 C27 C28 C29 -67.1(3)
C35 C18 C24 C25 -126.6(3)
C36 C9 C12 O6 -68.2(4)
C36 C9 C12 C11 111.7(3)
C37 C4 C5 O3 -61.9(3)
C37 C4 C5 C7 60.0(3)
